data_7242076
loop_
_publ_author_name
'Connolly, Sean'
'Tiwari, Rahul'
'Holder, Simon J.'
'Shepherd, Helena Jane'

_publ_section_title
;
 A simple strategy to overcome concentration dependence of photoswitching
 properties in donor-acceptor Stenhouse adducts
;
_journal_name_full 'Physical Chemistry Chemical Physics'
_journal_paper_doi 10.1039/D0CP06312F
_journal_year 2021
_chemical_formula_moiety 'C15 H19 N O5'
_chemical_formula_sum 'C15 H19 N O5'
_chemical_formula_weight 293.31
_space_group_crystal_system monoclinic
_space_group_IT_number 14
_space_group_name_Hall '-P 2yn'
_space_group_name_H-M_alt 'P 1 21/n 1'
_atom_sites_solution_hydrogens difmap
_atom_sites_solution_primary dual
_audit_creation_date 2020-05-04
_audit_creation_method
;
Olex2 1.3
(compiled 2020.02.04 svn.rd84adfe8 for OlexSys, GUI svn.r6032)
;
_audit_update_record
;
2020-07-13 deposited with the CCDC.	2021-01-13 downloaded from the CCDC.
;
_cell_angle_alpha 90
_cell_angle_beta 108.121(4)
_cell_angle_gamma 90
_cell_formula_units_Z 4
_cell_length_a 7.9743(4)
_cell_length_b 17.9548(7)
_cell_length_c 10.8807(4)
_cell_measurement_reflns_used 1827
_cell_measurement_temperature 150.00(10)
_cell_measurement_theta_max 71.7940
_cell_measurement_theta_min 4.8780
_cell_volume 1480.60(11)
_computing_cell_refinement 'CrysAlisPro 1.171.40.53 (Rigaku OD, 2019)'
_computing_data_collection 'CrysAlisPro 1.171.40.53 (Rigaku OD, 2019)'
_computing_data_reduction 'CrysAlisPro 1.171.40.53 (Rigaku OD, 2019)'
_computing_molecular_graphics 'Olex2 1.3 (Dolomanov et al., 2009)'
_computing_publication_material 'Olex2 1.3 (Dolomanov et al., 2009)'
_computing_structure_refinement 'SHELXL 2018/3 (Sheldrick, 2015)'
_computing_structure_solution 'ShelXT (Sheldrick, 2015)'
_diffrn_ambient_environment N~2~
_diffrn_ambient_temperature 150.00(10)
_diffrn_detector 'CCD plate'
_diffrn_detector_area_resol_mean 5.2887
_diffrn_detector_type AtlasS2
_diffrn_measured_fraction_theta_full 1.000
_diffrn_measured_fraction_theta_max 0.973
_diffrn_measurement_details
;
List of Runs (angles in degrees, time in seconds):

  # Type    Start    End  Width  t~exp~   \w     \q     \k     \f   Frames
#--------------------------------------------------------------------------
  1  \w    -53.00  30.00   1.00    3.00    --  -42.16  38.00  30.00   83
  2  \w     40.00  72.00   1.00    3.00    --   42.16-125.00-150.00   32
  3  \w     32.00  86.00   1.00    3.00    --   42.16-125.00   0.00   54
  4  \w     67.00 106.00   1.00    3.00    --   42.16  38.00 120.00   39
  5  \w     31.00  97.00   1.00   12.00    --  103.72-125.00  90.00   66
  6  \w     75.00 122.00   1.00   12.00    --  103.72  61.00 -90.00   47
  7  \w    140.00 166.00   1.00   12.00    --  103.72  61.00 -60.00   26
  8  \w    109.00 176.00   1.00   12.00    --  103.72  87.00 -96.00   67
  9  \w    144.00 175.00   1.00   12.00    --  103.72 125.00 -60.00   31
 10  \w     32.00 106.00   1.00   12.00    --  103.72 -61.00 150.00   74
 11  \w     95.00 155.00   1.00   12.00    --  103.72 125.00-150.00   60
 12  \w     96.00 159.00   1.00   12.00    --  103.72  61.00-150.00   63
;
_diffrn_measurement_device 'four-circle diffractometer'
_diffrn_measurement_device_type 'SuperNova, Dual, Cu at home/near, AtlasS2'
_diffrn_measurement_method '\w scans'
_diffrn_orient_matrix_type 'CrysAlisPro convention (1999,Acta A55,543-557)'
_diffrn_orient_matrix_UB_11 -0.0013252000
_diffrn_orient_matrix_UB_12 -0.0696842000
_diffrn_orient_matrix_UB_13 -0.0828705000
_diffrn_orient_matrix_UB_21 0.1563819000
_diffrn_orient_matrix_UB_22 -0.0322881000
_diffrn_orient_matrix_UB_23 0.1087202000
_diffrn_orient_matrix_UB_31 -0.1298671000
_diffrn_orient_matrix_UB_32 -0.0381778000
_diffrn_orient_matrix_UB_33 0.0593056000
_diffrn_radiation_monochromator mirror
_diffrn_radiation_probe x-ray
_diffrn_radiation_type 'Cu K\a'
_diffrn_radiation_wavelength 1.54184
_diffrn_reflns_av_R_equivalents 0.0402
_diffrn_reflns_av_unetI/netI 0.0489
_diffrn_reflns_Laue_measured_fraction_full 1.000
_diffrn_reflns_Laue_measured_fraction_max 0.973
_diffrn_reflns_limit_h_max 9
_diffrn_reflns_limit_h_min -9
_diffrn_reflns_limit_k_max 14
_diffrn_reflns_limit_k_min -21
_diffrn_reflns_limit_l_max 13
_diffrn_reflns_limit_l_min -9
_diffrn_reflns_number 5777
_diffrn_reflns_point_group_measured_fraction_full 1.000
_diffrn_reflns_point_group_measured_fraction_max 0.973
_diffrn_reflns_theta_full 67.684
_diffrn_reflns_theta_max 71.998
_diffrn_reflns_theta_min 4.926
_diffrn_source 'micro-focus sealed X-ray tube'
_diffrn_source_type 'SuperNova (Cu) X-ray Source'
_exptl_absorpt_coefficient_mu 0.825
_exptl_absorpt_correction_T_max 1.00000
_exptl_absorpt_correction_T_min 0.97222
_exptl_absorpt_correction_type multi-scan
_exptl_absorpt_process_details
;
CrysAlisPro 1.171.40.53 (Rigaku Oxford Diffraction, 2019)
Empirical absorption correction using spherical harmonics,
 implemented in SCALE3 ABSPACK scaling algorithm.
;
_exptl_crystal_colour colourless
_exptl_crystal_colour_primary colourless
_exptl_crystal_density_diffrn 1.316
_exptl_crystal_description plate
_exptl_crystal_F_000 624
_refine_diff_density_max 0.187
_refine_diff_density_min -0.196
_refine_diff_density_rms 0.043
_refine_ls_extinction_method none
_refine_ls_goodness_of_fit_ref 0.873
_refine_ls_hydrogen_treatment refall
_refine_ls_matrix_type full
_refine_ls_number_parameters 266
_refine_ls_number_reflns 2826
_refine_ls_number_restraints 0
_refine_ls_restrained_S_all 0.873
_refine_ls_R_factor_all 0.0556
_refine_ls_R_factor_gt 0.0415
_refine_ls_shift/su_max 0.000
_refine_ls_shift/su_mean 0.000
_refine_ls_structure_factor_coef Fsqd
_refine_ls_weighting_details 'w=1/[\s^2^(Fo^2^)+(0.1000P)^2^] where P=(Fo^2^+2Fc^2^)/3'
_refine_ls_weighting_scheme calc
_refine_ls_wR_factor_gt 0.1173
_refine_ls_wR_factor_ref 0.1314
_reflns_Friedel_coverage 0.000
_reflns_number_gt 2248
_reflns_number_total 2826
_reflns_threshold_expression 'I > 2\s(I)'
_cod_data_source_file d0cp06312f2.cif
_cod_data_source_block DASA4
_cod_database_code 7242076
_shelx_shelxl_version_number 2018/3
_chemical_oxdiff_formula C15O5NH19
_chemical_oxdiff_usercomment '150 K'
_shelx_space_group_comment
;
The symmetry employed for this shelxl refinement is uniquely defined
by the following loop, which should always be used as a source of
symmetry information in preference to the above space-group names.
They are only intended as comments.
;
_reflns_odcompleteness_completeness 99.96
_reflns_odcompleteness_iscentric 1
_reflns_odcompleteness_theta 66.97
_olex2_refinement_description
;
;
_olex2_submission_special_instructions 'No special instructions were received'
_oxdiff_exptl_absorpt_empirical_details
;
Empirical correction (ABSPACK) includes:
- Absorption correction using spherical harmonics
- Frame scaling
;
_oxdiff_exptl_absorpt_empirical_full_max 1.147
_oxdiff_exptl_absorpt_empirical_full_min 0.915

loop_
_space_group_symop_operation_xyz
'x, y, z'
'-x+1/2, y+1/2, -z+1/2'
'-x, -y, -z'
'x-1/2, -y-1/2, z-1/2'

loop_
_atom_site_label
_atom_site_type_symbol
_atom_site_fract_x
_atom_site_fract_y
_atom_site_fract_z
_atom_site_U_iso_or_equiv
_atom_site_adp_type
_atom_site_occupancy
_atom_site_site_symmetry_order
_atom_site_calc_flag
_atom_site_refinement_flags_posn
_atom_site_refinement_flags_adp
_atom_site_refinement_flags_occupancy
_atom_site_disorder_assembly
_atom_site_disorder_group
O1 O 0.51102(18) 0.30692(7) 0.15097(11) 0.0241(3) Uani 1 1 d . . . . .
O4 O 0.50643(17) 0.24013(7) 0.32118(11) 0.0233(3) Uani 1 1 d . . . . .
O3 O 0.58738(16) 0.49874(7) 0.34828(11) 0.0234(3) Uani 1 1 d . . . . .
O2 O 0.55954(18) 0.43658(7) 0.16669(11) 0.0253(3) Uani 1 1 d . . . . .
O5 O 0.19847(17) 0.34291(9) 0.41664(12) 0.0313(3) Uani 1 1 d . . . . .
N1 N 0.81837(18) 0.35996(8) 0.65818(12) 0.0188(3) Uani 1 1 d . . . . .
C6 C 0.5239(2) 0.37027(9) 0.34627(15) 0.0183(3) Uani 1 1 d . . . . .
C5 C 0.5124(2) 0.30429(10) 0.27757(15) 0.0190(3) Uani 1 1 d . . . . .
C4 C 0.5551(2) 0.43857(9) 0.29323(15) 0.0184(3) Uani 1 1 d . . . . .
C11 C 0.6573(2) 0.31898(9) 0.57878(15) 0.0203(4) Uani 1 1 d . . . . .
C7 C 0.5164(2) 0.36663(9) 0.48223(15) 0.0185(4) Uani 1 1 d . . . . .
C8 C 0.3437(2) 0.33407(10) 0.49382(15) 0.0229(4) Uani 1 1 d . . . . .
C10 C 0.5620(3) 0.28171(10) 0.66162(16) 0.0256(4) Uani 1 1 d . . . . .
C14 C 0.7916(3) 0.41700(10) 0.75288(17) 0.0260(4) Uani 1 1 d . . . . .
C3 C 0.4655(3) 0.37779(10) 0.08613(16) 0.0274(4) Uani 1 1 d . . . . .
C9 C 0.3893(3) 0.28923(12) 0.61369(17) 0.0290(4) Uani 1 1 d . . . . .
C12 C 0.9195(3) 0.39824(15) 0.58074(19) 0.0359(5) Uani 1 1 d . . . . .
C2 C 0.2681(3) 0.39034(12) 0.05041(19) 0.0349(5) Uani 1 1 d . . . . .
C13 C 1.0342(3) 0.45166(16) 0.6782(2) 0.0455(6) Uani 1 1 d . . . . .
C1 C 0.5312(4) 0.37464(14) -0.0293(2) 0.0459(6) Uani 1 1 d . . . . .
C00L C 0.9093(3) 0.48192(13) 0.7464(3) 0.0469(6) Uani 1 1 d . . . . .
H6 H 0.662(5) 0.3650(19) 0.006(3) 0.062(9) Uiso 1 1 d . . . . .
H18 H 0.979(4) 0.3594(16) 0.548(3) 0.043(7) Uiso 1 1 d . . . . .
H7 H 0.523(3) 0.4150(13) 0.5156(19) 0.017(5) Uiso 1 1 d . . . . .
H10 H 0.702(3) 0.2818(13) 0.533(2) 0.021(5) Uiso 1 1 d . . . . .
H13 H 0.833(3) 0.3929(14) 0.835(2) 0.032(6) Uiso 1 1 d . . . . .
H2 H 0.230(3) 0.3920(14) 0.130(2) 0.033(6) Uiso 1 1 d . . . . .
H3 H 0.239(4) 0.4404(16) 0.013(3) 0.041(7) Uiso 1 1 d . . . . .
H9 H 0.627(3) 0.2532(13) 0.739(2) 0.025(5) Uiso 1 1 d . . . . .
H11 H 0.893(3) 0.3226(14) 0.709(2) 0.030(6) Uiso 1 1 d . . . . .
H12 H 0.665(4) 0.4334(14) 0.730(2) 0.036(6) Uiso 1 1 d . . . . .
H8 H 0.298(4) 0.2663(15) 0.642(3) 0.043(7) Uiso 1 1 d . . . . .
H14 H 0.979(4) 0.5061(17) 0.836(3) 0.053(8) Uiso 1 1 d . . . . .
H17 H 1.082(4) 0.4875(19) 0.633(3) 0.062(9) Uiso 1 1 d . . . . .
H19 H 0.836(4) 0.4234(15) 0.515(3) 0.038(6) Uiso 1 1 d . . . . .
H1 H 0.205(4) 0.3547(19) -0.009(3) 0.061(9) Uiso 1 1 d . . . . .
H5 H 0.507(4) 0.4191(17) -0.076(3) 0.042(7) Uiso 1 1 d . . . . .
H16 H 1.130(4) 0.4244(18) 0.737(3) 0.055(8) Uiso 1 1 d . . . . .
H15 H 0.842(4) 0.5204(19) 0.694(3) 0.063(9) Uiso 1 1 d . . . . .
H4 H 0.479(4) 0.333(2) -0.079(3) 0.060(9) Uiso 1 1 d . . . . .

loop_
_atom_site_aniso_label
_atom_site_aniso_U_11
_atom_site_aniso_U_22
_atom_site_aniso_U_33
_atom_site_aniso_U_23
_atom_site_aniso_U_13
_atom_site_aniso_U_12
O1 0.0370(7) 0.0205(6) 0.0167(5) 0.0000(4) 0.0112(5) 0.0041(5)
O4 0.0321(7) 0.0173(6) 0.0179(5) 0.0001(4) 0.0038(5) -0.0019(5)
O3 0.0244(6) 0.0183(6) 0.0272(6) -0.0006(5) 0.0075(5) 0.0007(5)
O2 0.0353(7) 0.0238(7) 0.0194(6) 0.0032(5) 0.0124(5) -0.0025(5)
O5 0.0218(7) 0.0456(9) 0.0257(6) 0.0010(6) 0.0065(5) -0.0012(6)
N1 0.0191(7) 0.0218(7) 0.0164(6) 0.0022(5) 0.0067(5) 0.0014(6)
C6 0.0191(8) 0.0194(8) 0.0164(7) 0.0003(6) 0.0056(6) 0.0011(6)
C5 0.0206(8) 0.0196(8) 0.0163(7) 0.0005(6) 0.0050(6) 0.0006(6)
C4 0.0180(8) 0.0202(8) 0.0171(7) 0.0011(6) 0.0056(6) 0.0036(6)
C11 0.0250(9) 0.0191(8) 0.0159(7) -0.0003(6) 0.0053(6) -0.0006(7)
C7 0.0201(8) 0.0189(9) 0.0163(7) -0.0009(6) 0.0055(6) 0.0004(6)
C8 0.0244(9) 0.0267(9) 0.0198(7) -0.0031(7) 0.0098(7) -0.0022(7)
C10 0.0336(10) 0.0234(9) 0.0191(8) 0.0035(7) 0.0070(7) -0.0058(7)
C14 0.0269(10) 0.0247(9) 0.0240(8) -0.0056(7) 0.0046(7) 0.0030(7)
C3 0.0454(12) 0.0203(9) 0.0165(8) 0.0029(6) 0.0098(8) 0.0018(8)
C9 0.0314(10) 0.0343(10) 0.0227(8) 0.0023(7) 0.0105(7) -0.0096(8)
C12 0.0215(9) 0.0610(14) 0.0256(9) 0.0157(9) 0.0079(8) -0.0043(9)
C2 0.0425(12) 0.0276(10) 0.0243(9) 0.0014(8) -0.0045(8) 0.0015(9)
C13 0.0289(11) 0.0585(15) 0.0434(12) 0.0201(11) 0.0030(9) -0.0166(10)
C1 0.084(2) 0.0376(13) 0.0250(9) 0.0051(9) 0.0294(12) 0.0054(12)
C00L 0.0444(13) 0.0241(11) 0.0621(15) -0.0016(10) 0.0021(11) -0.0061(10)

loop_
_atom_type_symbol
_atom_type_description
_atom_type_scat_dispersion_real
_atom_type_scat_dispersion_imag
_atom_type_scat_source
C C 0.0181 0.0091 'International Tables Vol C Tables 4.2.6.8 and 6.1.1.4'
H H 0.0000 0.0000 'International Tables Vol C Tables 4.2.6.8 and 6.1.1.4'
N N 0.0311 0.0180 'International Tables Vol C Tables 4.2.6.8 and 6.1.1.4'
O O 0.0492 0.0322 'International Tables Vol C Tables 4.2.6.8 and 6.1.1.4'

loop_
_geom_angle_atom_site_label_1
_geom_angle_atom_site_label_2
_geom_angle_atom_site_label_3
_geom_angle
_geom_angle_site_symmetry_1
_geom_angle_site_symmetry_3
_geom_angle_publ_flag
C5 O1 C3 116.21(12) . . ?
C4 O2 C3 117.23(12) . . ?
C11 N1 C14 116.57(13) . . ?
C11 N1 C12 114.51(13) . . ?
C12 N1 C14 106.62(15) . . ?
C5 C6 C4 120.81(14) . . ?
C5 C6 C7 118.52(14) . . ?
C4 C6 C7 120.50(14) . . ?
O1 C5 C6 119.26(14) . . ?
O4 C5 O1 114.94(14) . . ?
O4 C5 C6 125.79(14) . . ?
O3 C4 O2 116.23(14) . . ?
O3 C4 C6 127.21(14) . . ?
O2 C4 C6 116.46(14) . . ?
N1 C11 C7 115.69(14) . . ?
N1 C11 C10 112.02(13) . . ?
C10 C11 C7 105.04(14) . . ?
C6 C7 C11 116.97(14) . . ?
C6 C7 C8 114.13(13) . . ?
C8 C7 C11 102.41(13) . . ?
O5 C8 C7 125.55(15) . . ?
O5 C8 C9 127.06(17) . . ?
C9 C8 C7 107.38(15) . . ?
C9 C10 C11 112.16(15) . . ?
C00L C14 N1 105.61(16) . . ?
O1 C3 C2 109.81(16) . . ?
O1 C3 C1 105.93(16) . . ?
O2 C3 O1 110.31(14) . . ?
O2 C3 C2 110.67(15) . . ?
O2 C3 C1 106.73(17) . . ?
C1 C3 C2 113.24(18) . . ?
C10 C9 C8 110.14(16) . . ?
N1 C12 C13 102.14(15) . . ?
C12 C13 C00L 103.00(18) . . ?
C14 C00L C13 104.96(18) . . ?

loop_
_geom_bond_atom_site_label_1
_geom_bond_atom_site_label_2
_geom_bond_distance
_geom_bond_site_symmetry_2
_geom_bond_publ_flag
O1 C5 1.3749(19) . ?
O1 C3 1.446(2) . ?
O4 C5 1.252(2) . ?
O3 C4 1.223(2) . ?
O2 C4 1.3886(18) . ?
O2 C3 1.427(2) . ?
O5 C8 1.211(2) . ?
N1 C11 1.499(2) . ?
N1 C14 1.514(2) . ?
N1 C12 1.502(2) . ?
C6 C5 1.388(2) . ?
C6 C4 1.410(2) . ?
C6 C7 1.500(2) . ?
C11 C7 1.537(2) . ?
C11 C10 1.504(2) . ?
C7 C8 1.537(2) . ?
C8 C9 1.479(2) . ?
C10 C9 1.319(3) . ?
C14 C00L 1.511(3) . ?
C3 C2 1.517(3) . ?
C3 C1 1.505(2) . ?
C12 C13 1.509(3) . ?
C13 C00L 1.516(4) . ?
